data_7021488
loop_
_publ_author_name
'Upmann, Daniel'
'Jones, Peter G.'

_publ_section_title
;
 Synthesis and X-ray structural characterization of the
 (chlorochalcogeno)phosphonium cations R2R'PSCl(+) and R2R'PSeCl(+) as
 their AuCl4(-) salts.
;
_journal_issue 21
_journal_name_full 'Dalton transactions (Cambridge, England : 2003)'
_journal_page_first 7526
_journal_page_last 7528
_journal_paper_doi 10.1039/c3dt50777g
_journal_volume 42
_journal_year 2013
_chemical_formula_sum 'C11 H25 Au Cl P Se'
_chemical_formula_weight 499.66
_chemical_name_systematic
;
?
;
_space_group_IT_number 14
_symmetry_cell_setting monoclinic
_symmetry_space_group_name_Hall '-P 2ybc'
_symmetry_space_group_name_H-M 'P 1 21/c 1'
_atom_sites_solution_hydrogens geom
_atom_sites_solution_primary direct
_atom_sites_solution_secondary difmap
_audit_creation_method SHELXL-97
_cell_angle_alpha 90.00
_cell_angle_beta 90.4954(12)
_cell_angle_gamma 90.00
_cell_formula_units_Z 4
_cell_length_a 7.64505(10)
_cell_length_b 14.6437(2)
_cell_length_c 13.7211(2)
_cell_measurement_reflns_used 24794
_cell_measurement_temperature 100(2)
_cell_measurement_theta_max 30.8179
_cell_measurement_theta_min 2.6590
_cell_volume 1536.04(4)
_computing_cell_refinement
;
CrysAlisPro, Oxford Diffraction Ltd.,
Version 1.171.35.11 (release 16-05-2011 CrysAlis171 .NET)
(compiled May 16 2011,17:55:39)
;
_computing_data_collection
;
CrysAlisPro, Oxford Diffraction Ltd.,
Version 1.171.35.11 (release 16-05-2011 CrysAlis171 .NET)
(compiled May 16 2011,17:55:39)
;
_computing_data_reduction
;
CrysAlisPro, Oxford Diffraction Ltd.,
Version 1.171.35.11 (release 16-05-2011 CrysAlis171 .NET)
(compiled May 16 2011,17:55:39)
;
_computing_molecular_graphics 'Bruker XP'
_computing_publication_material SHELXL-97
_computing_structure_refinement 'SHELXL-97 (Sheldrick, 1997)'
_computing_structure_solution 'SHELXS-97 (Sheldrick, 1990)'
_diffrn_ambient_temperature 100(2)
_diffrn_detector_area_resol_mean 16.1419
_diffrn_measured_fraction_theta_full 0.996
_diffrn_measured_fraction_theta_max 0.996
_diffrn_measurement_device_type 'Oxford Diffration Xcalibur, Eos'
_diffrn_measurement_method '\w scan'
_diffrn_radiation_monochromator graphite
_diffrn_radiation_source 'Enhance (Mo) X-ray Source'
_diffrn_radiation_type MoK\a
_diffrn_radiation_wavelength 0.71073
_diffrn_reflns_av_R_equivalents 0.0472
_diffrn_reflns_av_sigmaI/netI 0.0198
_diffrn_reflns_limit_h_max 10
_diffrn_reflns_limit_h_min -10
_diffrn_reflns_limit_k_max 20
_diffrn_reflns_limit_k_min -20
_diffrn_reflns_limit_l_max 19
_diffrn_reflns_limit_l_min -19
_diffrn_reflns_number 63823
_diffrn_reflns_theta_full 30.03
_diffrn_reflns_theta_max 30.03
_diffrn_reflns_theta_min 2.66
_exptl_absorpt_coefficient_mu 12.198
_exptl_absorpt_correction_T_max 1.00000
_exptl_absorpt_correction_T_min 0.17806
_exptl_absorpt_correction_type multi-scan
_exptl_absorpt_process_details
;
CrysAlisPro, Oxford Diffraction Ltd.,
Version 1.171.35.11 (release 16-05-2011 CrysAlis171 .NET)
(compiled May 16 2011,17:55:39)
;
_exptl_crystal_colour colourless
_exptl_crystal_density_diffrn 2.161
_exptl_crystal_density_method 'not measured'
_exptl_crystal_description plate
_exptl_crystal_F_000 944
_exptl_crystal_size_max 0.30
_exptl_crystal_size_mid 0.20
_exptl_crystal_size_min 0.08
_refine_diff_density_max 1.740
_refine_diff_density_min -1.794
_refine_diff_density_rms 0.143
_refine_ls_extinction_method none
_refine_ls_goodness_of_fit_ref 1.080
_refine_ls_hydrogen_treatment constr
_refine_ls_matrix_type full
_refine_ls_number_parameters 144
_refine_ls_number_reflns 4481
_refine_ls_number_restraints 0
_refine_ls_restrained_S_all 1.080
_refine_ls_R_factor_all 0.0243
_refine_ls_R_factor_gt 0.0209
_refine_ls_shift/su_max 0.002
_refine_ls_shift/su_mean 0.000
_refine_ls_structure_factor_coef Fsqd
_refine_ls_weighting_details 'calc w=1/[\s^2^(Fo^2^)+(0.0213P)^2^+1.8794P] where P=(Fo^2^+2Fc^2^)/3'
_refine_ls_weighting_scheme calc
_refine_ls_wR_factor_gt 0.0452
_refine_ls_wR_factor_ref 0.0466
_reflns_number_gt 4137
_reflns_number_total 4481
_reflns_threshold_expression >2sigma(I)
_cod_data_source_file c3dt50777g.txt
_cod_data_source_block jens
_cod_original_cell_volume 1536.05(4)
_cod_original_sg_symbol_H-M 'P 21/c'
_cod_database_code 7021488

loop_
_symmetry_equiv_pos_as_xyz
'x, y, z'
'-x, y+1/2, -z+1/2'
'-x, -y, -z'
'x, -y-1/2, z-1/2'

loop_
_atom_site_label
_atom_site_type_symbol
_atom_site_fract_x
_atom_site_fract_y
_atom_site_fract_z
_atom_site_U_iso_or_equiv
_atom_site_adp_type
_atom_site_occupancy
_atom_site_symmetry_multiplicity
_atom_site_calc_flag
_atom_site_refinement_flags
Au1 Au 0.127027(12) 0.621412(7) 0.589735(7) 0.01643(4) Uani 1 1 d .
Cl1 Cl 0.15334(9) 0.77263(5) 0.55002(5) 0.02254(13) Uani 1 1 d .
Se1 Se 0.08347(3) 0.462952(18) 0.616878(19) 0.01730(6) Uani 1 1 d .
P1 P 0.26433(8) 0.42241(4) 0.73501(5) 0.01009(11) Uani 1 1 d .
C1 C 0.4922(3) 0.41786(18) 0.6861(2) 0.0174(5) Uani 1 1 d .
C2 C 0.2385(3) 0.49682(17) 0.84532(19) 0.0155(5) Uani 1 1 d .
C3 C 0.1823(4) 0.30859(17) 0.7718(2) 0.0184(5) Uani 1 1 d .
H3 H 0.0869 0.3214 0.8193 0.022 Uiso 1 1 calc R
C11 C 0.4952(5) 0.3404(2) 0.6098(3) 0.0322(8) Uani 1 1 d .
H11A H 0.4022 0.3506 0.5614 0.048 Uiso 1 1 calc R
H11B H 0.4764 0.2817 0.6423 0.048 Uiso 1 1 calc R
H11C H 0.6088 0.3398 0.5773 0.048 Uiso 1 1 calc R
C12 C 0.6286(4) 0.3994(3) 0.7662(3) 0.0355(8) Uani 1 1 d .
H12A H 0.7446 0.3938 0.7369 0.053 Uiso 1 1 calc R
H12B H 0.5994 0.3426 0.8000 0.053 Uiso 1 1 calc R
H12C H 0.6290 0.4501 0.8128 0.053 Uiso 1 1 calc R
C13 C 0.5390(3) 0.50710(19) 0.6343(2) 0.0197(5) Uani 1 1 d .
H13A H 0.5412 0.5572 0.6817 0.030 Uiso 1 1 calc R
H13B H 0.4514 0.5201 0.5836 0.030 Uiso 1 1 calc R
H13C H 0.6545 0.5012 0.6045 0.030 Uiso 1 1 calc R
C21 C 0.3334(4) 0.58834(19) 0.8331(2) 0.0229(6) Uani 1 1 d .
H21A H 0.2990 0.6160 0.7708 0.034 Uiso 1 1 calc R
H21B H 0.4601 0.5781 0.8340 0.034 Uiso 1 1 calc R
H21C H 0.3019 0.6293 0.8865 0.034 Uiso 1 1 calc R
C22 C 0.0418(3) 0.51501(18) 0.8594(2) 0.0186(5) Uani 1 1 d .
H22A H 0.0252 0.5530 0.9174 0.028 Uiso 1 1 calc R
H22B H -0.0196 0.4568 0.8677 0.028 Uiso 1 1 calc R
H22C H -0.0052 0.5468 0.8020 0.028 Uiso 1 1 calc R
C23 C 0.3049(4) 0.4494(2) 0.9383(2) 0.0253(6) Uani 1 1 d .
H23A H 0.4266 0.4303 0.9294 0.038 Uiso 1 1 calc R
H23B H 0.2324 0.3956 0.9515 0.038 Uiso 1 1 calc R
H23C H 0.2980 0.4918 0.9933 0.038 Uiso 1 1 calc R
C31 C 0.0945(5) 0.2534(2) 0.6900(3) 0.0342(8) Uani 1 1 d .
H31A H 0.1831 0.2334 0.6435 0.051 Uiso 1 1 calc R
H31B H 0.0077 0.2917 0.6565 0.051 Uiso 1 1 calc R
H31C H 0.0364 0.1999 0.7179 0.051 Uiso 1 1 calc R
C32 C 0.3123(5) 0.2469(2) 0.8274(3) 0.0337(8) Uani 1 1 d .
H32A H 0.2493 0.1954 0.8562 0.051 Uiso 1 1 calc R
H32B H 0.3698 0.2823 0.8792 0.051 Uiso 1 1 calc R
H32C H 0.4006 0.2239 0.7823 0.051 Uiso 1 1 calc R

loop_
_atom_site_aniso_label
_atom_site_aniso_U_11
_atom_site_aniso_U_22
_atom_site_aniso_U_33
_atom_site_aniso_U_23
_atom_site_aniso_U_13
_atom_site_aniso_U_12
Au1 0.01691(6) 0.02025(6) 0.01215(6) 0.00362(3) 0.00191(4) 0.00498(3)
Cl1 0.0319(4) 0.0190(3) 0.0168(3) 0.0006(2) 0.0044(3) 0.0055(3)
Se1 0.01545(12) 0.02294(13) 0.01344(13) 0.00283(10) -0.00413(9) -0.00408(9)
P1 0.0106(3) 0.0092(3) 0.0105(3) 0.0001(2) 0.0014(2) -0.0002(2)
C1 0.0109(11) 0.0207(13) 0.0208(14) 0.0050(10) 0.0050(9) 0.0035(9)
C2 0.0186(12) 0.0166(12) 0.0113(12) -0.0033(9) 0.0017(9) -0.0044(9)
C3 0.0243(13) 0.0102(11) 0.0208(14) 0.0022(10) 0.0074(10) -0.0014(9)
C11 0.0384(18) 0.0190(14) 0.040(2) -0.0013(13) 0.0241(15) 0.0063(12)
C12 0.0126(13) 0.058(2) 0.0360(19) 0.0213(17) 0.0029(12) 0.0079(13)
C13 0.0161(12) 0.0211(13) 0.0220(14) 0.0017(11) 0.0070(10) -0.0034(10)
C21 0.0310(15) 0.0192(13) 0.0187(14) -0.0059(11) 0.0047(11) -0.0113(11)
C22 0.0211(13) 0.0151(12) 0.0196(13) -0.0027(10) 0.0083(10) 0.0019(9)
C23 0.0248(14) 0.0365(17) 0.0146(13) 0.0033(12) -0.0019(11) -0.0061(12)
C31 0.053(2) 0.0176(14) 0.0325(18) -0.0083(13) 0.0122(15) -0.0158(14)
C32 0.0386(18) 0.0179(14) 0.045(2) 0.0163(14) 0.0179(15) 0.0131(12)

loop_
_atom_type_symbol
_atom_type_description
_atom_type_scat_dispersion_real
_atom_type_scat_dispersion_imag
_atom_type_scat_source
C C 0.0033 0.0016 'International Tables Vol C Tables 4.2.6.8 and 6.1.1.4'
H H 0.0000 0.0000 'International Tables Vol C Tables 4.2.6.8 and 6.1.1.4'
P P 0.1023 0.0942 'International Tables Vol C Tables 4.2.6.8 and 6.1.1.4'
Cl Cl 0.1484 0.1585 'International Tables Vol C Tables 4.2.6.8 and 6.1.1.4'
Se Se -0.0929 2.2259 'International Tables Vol C Tables 4.2.6.8 and 6.1.1.4'
Au Au -2.0133 8.8022 'International Tables Vol C Tables 4.2.6.8 and 6.1.1.4'

loop_
_geom_angle_atom_site_label_1
_geom_angle_atom_site_label_2
_geom_angle_atom_site_label_3
_geom_angle
Cl1 Au1 Se1 174.456(19)
P1 Se1 Au1 106.911(19)
C3 P1 C1 112.55(12)
C3 P1 C2 105.34(12)
C1 P1 C2 114.48(12)
C3 P1 Se1 103.37(9)
C1 P1 Se1 109.00(9)
C2 P1 Se1 111.54(9)
C13 C1 C12 108.8(2)
C13 C1 C11 107.9(2)
C12 C1 C11 110.1(3)
C13 C1 P1 110.95(17)
C12 C1 P1 112.2(2)
C11 C1 P1 106.75(19)
C21 C2 C23 109.5(2)
C21 C2 C22 109.0(2)
C23 C2 C22 106.9(2)
C21 C2 P1 111.44(18)
C23 C2 P1 111.77(19)
C22 C2 P1 108.12(17)
C31 C3 C32 109.3(3)
C31 C3 P1 115.0(2)
C32 C3 P1 116.4(2)

loop_
_geom_bond_atom_site_label_1
_geom_bond_atom_site_label_2
_geom_bond_distance
Au1 Cl1 2.2897(7)
Au1 Se1 2.3741(3)
Se1 P1 2.2029(7)
P1 C3 1.852(3)
P1 C1 1.874(3)
P1 C2 1.877(3)
C1 C13 1.531(4)
C1 C12 1.532(4)
C1 C11 1.544(4)
C2 C21 1.534(4)
C2 C23 1.535(4)
C2 C22 1.541(4)
C3 C31 1.533(4)
C3 C32 1.540(4)
